data_7702121
loop_
_publ_author_name
'Thiripuranathar, Gobika'
'Chan, Antony P. Y.'
'Mandal, Dipendu'
'Man, Wing Y.'
'Argentari, Mario'
'Rosair, Georgina M.'
'Welch, Alan J.'

_publ_section_title
;
 Double deboronation and homometalation of 1,1'-bis(ortho-carborane).
;
_journal_issue 6
_journal_name_full 'Dalton transactions (Cambridge, England : 2003)'
_journal_page_first 1811
_journal_page_last 1821
_journal_paper_doi 10.1039/c6dt04457c
_journal_volume 46
_journal_year 2017
_chemical_formula_moiety 'C14 H30 B18 Co2'
_chemical_formula_sum 'C14 H30 B18 Co2'
_chemical_formula_weight 510.82
_space_group_crystal_system orthorhombic
_space_group_IT_number 64
_space_group_name_Hall '-C 2ac 2'
_space_group_name_H-M_alt 'C m c e'
_atom_sites_solution_hydrogens mixed
_atom_sites_solution_primary direct
_audit_creation_date 2016-11-02
_audit_creation_method
;
Olex2 1.2
(compiled 2016.09.09 svn.r3337 for OlexSys, GUI svn.r5227)
;
_audit_update_record
;
2016-11-11 deposited with the CCDC.
2016-12-19 downloaded from the CCDC.
;
_cell_angle_alpha 90
_cell_angle_beta 90
_cell_angle_gamma 90
_cell_formula_units_Z 4
_cell_length_a 11.6943(5)
_cell_length_b 13.8151(5)
_cell_length_c 14.4745(6)
_cell_measurement_reflns_used 11042
_cell_measurement_temperature 100(2)
_cell_measurement_theta_max 27.5380
_cell_measurement_theta_min 2.6430
_cell_volume 2338.47(16)
_computing_cell_refinement 'CrysAlisPro 1.171.38.43 (Rigaku OD, 2015)'
_computing_data_collection
;
CrystalClear-SM Expert 3.1 b27 (Rigaku, 2013)
;
_computing_data_reduction 'CrysAlisPro 1.171.38.43 (Rigaku OD, 2015)'
_computing_molecular_graphics 'Olex2 (Dolomanov et al., 2009)'
_computing_publication_material 'Olex2 (Dolomanov et al., 2009)'
_computing_structure_refinement 'XL (Sheldrick, 2008)'
_computing_structure_solution 'XS (Sheldrick, 2008)'
_diffrn_ambient_temperature 100(2)
_diffrn_detector 'CCD area detector'
_diffrn_detector_area_resol_mean 28.5714
_diffrn_detector_type 'Rigaku HG Saturn724+ (2x2 bin mode)'
_diffrn_measured_fraction_theta_full 0.997
_diffrn_measured_fraction_theta_max 0.996
_diffrn_measurement_details
;
List of Runs (angles in degrees, time in seconds):

  # Type    Start    End  Width  t~exp~   \w     \q     \k     \f   Frames
#--------------------------------------------------------------------------
  1  \w    -31.00  77.00   1.00    5.00    --  -13.00  72.00  90.00  108
  2  \w    -67.00  23.00   1.00    5.00    --  -13.00 -72.00 -30.00   90
  3  \w    -67.00  23.00   1.00    5.00    --  -13.00 -72.00 150.00   90
  4  \w    -78.00  -8.00   1.00    5.00    --  -13.00   0.00 150.00   70
  5  \w      3.00  23.00   1.00    5.00    --  -13.00 -72.00-180.00   20
  6  \w    -95.00  14.00   1.00    5.00    --  -13.00 -54.00 150.00  109
;
_diffrn_measurement_device 'four-circle \k goniometer'
_diffrn_measurement_device_type
;
Rigaku FRE+ equipped with VHF Varimax confocal mirrors and an AFC10 goniometer and HG Saturn 724+ detector
;
_diffrn_measurement_method 'profile data from \w-scans'
_diffrn_measurement_specimen_support 'MiTeGen MicroLoop'
_diffrn_orient_matrix_type 'CrysAlisPro convention (1999,Acta A55,543-557)'
_diffrn_orient_matrix_UB_11 -0.0153349500
_diffrn_orient_matrix_UB_12 -0.0496703500
_diffrn_orient_matrix_UB_13 -0.0000166000
_diffrn_orient_matrix_UB_21 0.0069610000
_diffrn_orient_matrix_UB_22 -0.0015715000
_diffrn_orient_matrix_UB_23 0.0486206000
_diffrn_orient_matrix_UB_31 -0.0583090000
_diffrn_orient_matrix_UB_32 0.0129241000
_diffrn_orient_matrix_UB_33 0.0058092000
_diffrn_radiation_collimation 0.2
_diffrn_radiation_monochromator 'Confocal mirrors, VHF Varimax'
_diffrn_radiation_probe x-ray
_diffrn_radiation_type MoK\a
_diffrn_radiation_wavelength 0.71073
_diffrn_reflns_av_R_equivalents 0.0274
_diffrn_reflns_av_unetI/netI 0.0103
_diffrn_reflns_Laue_measured_fraction_full 0.997
_diffrn_reflns_Laue_measured_fraction_max 0.996
_diffrn_reflns_limit_h_max 15
_diffrn_reflns_limit_h_min -12
_diffrn_reflns_limit_k_max 16
_diffrn_reflns_limit_k_min -17
_diffrn_reflns_limit_l_max 18
_diffrn_reflns_limit_l_min -16
_diffrn_reflns_number 13750
_diffrn_reflns_point_group_measured_fraction_full 0.997
_diffrn_reflns_point_group_measured_fraction_max 0.996
_diffrn_reflns_theta_full 26.000
_diffrn_reflns_theta_max 27.471
_diffrn_reflns_theta_min 2.681
_diffrn_source 'Rotating Anode'
_diffrn_source_current 55.0
_diffrn_source_power 2.475
_diffrn_source_target Mo
_diffrn_source_type 'Rigaku FRE+'
_diffrn_source_voltage 45.0
_diffrn_standards_number 0
_exptl_absorpt_coefficient_mu 1.423
_exptl_absorpt_correction_T_max 1.00000
_exptl_absorpt_correction_T_min 0.77901
_exptl_absorpt_correction_type multi-scan
_exptl_absorpt_process_details
;
CrysAlisPro 1.171.38.43 (Rigaku Oxford Diffraction, 2015)
Empirical absorption correction using spherical harmonics,
 implemented in SCALE3 ABSPACK scaling algorithm.
;
_exptl_crystal_colour Yellow
_exptl_crystal_colour_primary yellow
_exptl_crystal_density_diffrn 1.451
_exptl_crystal_description Plate
_exptl_crystal_F_000 1032
_exptl_crystal_size_max 0.200
_exptl_crystal_size_mid 0.110
_exptl_crystal_size_min 0.015
_refine_diff_density_max 0.371
_refine_diff_density_min -0.257
_refine_diff_density_rms 0.056
_refine_ls_extinction_method none
_refine_ls_goodness_of_fit_ref 1.087
_refine_ls_hydrogen_treatment mixed
_refine_ls_matrix_type full
_refine_ls_number_parameters 101
_refine_ls_number_reflns 1399
_refine_ls_number_restraints 0
_refine_ls_restrained_S_all 1.087
_refine_ls_R_factor_all 0.0224
_refine_ls_R_factor_gt 0.0216
_refine_ls_shift/su_max 0.001
_refine_ls_shift/su_mean 0.000
_refine_ls_structure_factor_coef Fsqd
_refine_ls_weighting_details 'w=1/[\s^2^(Fo^2^)+(0.0316P)^2^+3.0113P] where P=(Fo^2^+2Fc^2^)/3'
_refine_ls_weighting_scheme calc
_refine_ls_wR_factor_gt 0.0585
_refine_ls_wR_factor_ref 0.0591
_reflns_Friedel_coverage 0.000
_reflns_number_gt 1360
_reflns_number_total 1399
_reflns_threshold_expression 'I > 2\s(I)'
_cod_data_source_file c6dt04457c2.cif
_cod_data_source_block 2016ncs0723
_cod_original_cell_volume 2338.47(17)
_cod_original_sg_symbol_Hall '-C 2bc 2'
_cod_database_code 7702121
_chemical_oxdiff_formula 'C14 H30 B18 Co2'
_shelx_space_group_comment
;
The symmetry employed for this shelxl refinement is uniquely defined
by the following loop, which should always be used as a source of
symmetry information in preference to the above space-group names.
They are only intended as comments.
;
_reflns_odcompleteness_completeness 99.61
_reflns_odcompleteness_iscentric 1
_reflns_odcompleteness_theta 27.42
_olex2_refinement_description
;
1. Fixed Uiso
 At 1.2 times of:
  All B(H) groups, All C(H) groups
2. Shared sites
{C1, B1}
3. Uiso/Uaniso restraints and constraints
Uanis(C1) = Uanis(B1)
4. Others
 Fixed Sof: C1(0.5) B1(0.5)
5.a Ternary CH refined with riding coordinates:
 C23(H23), C24(H24), C25(H25)
;
_shelx_shelxl_version_number 2014/7
_olex2_submission_special_instructions 'No special instructions were received'
_oxdiff_exptl_absorpt_empirical_details
;
Empirical correction (ABSPACK) includes:
- Absorption correction using spherical harmonics
- Frame scaling
- Detector area scaling
;
_oxdiff_exptl_absorpt_empirical_full_max 3.180
_oxdiff_exptl_absorpt_empirical_full_min 0.506

loop_
_space_group_symop_operation_xyz
'x, y, z'
'-x, -y+1/2, z+1/2'
'x, -y, -z'
'-x, y+1/2, -z+1/2'
'x+1/2, y+1/2, z'
'-x+1/2, -y+1, z+1/2'
'x+1/2, -y+1/2, -z'
'-x+1/2, y+1, -z+1/2'
'-x, -y, -z'
'x, y-1/2, -z-1/2'
'-x, y, z'
'x, -y-1/2, z-1/2'
'-x+1/2, -y+1/2, -z'
'x+1/2, y, -z-1/2'
'-x+1/2, y+1/2, z'
'x+1/2, -y, z-1/2'

loop_
_atom_site_label
_atom_site_type_symbol
_atom_site_fract_x
_atom_site_fract_y
_atom_site_fract_z
_atom_site_U_iso_or_equiv
_atom_site_adp_type
_atom_site_occupancy
_atom_site_site_symmetry_order
_atom_site_calc_flag
_atom_site_refinement_flags_posn
_atom_site_refinement_flags_adp
_atom_site_refinement_flags_occupancy
_atom_site_disorder_assembly
_atom_site_disorder_group
C1 C 0.37993(12) 0.32343(10) 0.63171(9) 0.0144(3) Uani 0.5 1 d . . . A 1
B1 B 0.37993(12) 0.32343(10) 0.63171(9) 0.0144(3) Uani 0.5 1 d . . . A 2
H1 H 0.3036(15) 0.2929(12) 0.6441(11) 0.017 Uiso 1 1 d R . . . .
Co2 Co 0.5000 0.23560(2) 0.57278(2) 0.00922(10) Uani 1 2 d S T P A .
B4 B 0.37770(12) 0.44462(10) 0.60217(9) 0.0114(3) Uani 1 1 d . . . . .
H4 H 0.3042(15) 0.4851(12) 0.5877(10) 0.014 Uiso 1 1 d R . . . .
B5 B 0.42405(13) 0.40856(10) 0.71314(9) 0.0126(3) Uani 1 1 d . . . . .
H5 H 0.3739(14) 0.4239(11) 0.7725(10) 0.015 Uiso 1 1 d R . . . .
B6 B 0.5000 0.29739(14) 0.70110(13) 0.0124(4) Uani 1 2 d S T P A .
H6 H 0.5000 0.2504(16) 0.7609(18) 0.015 Uiso 1 2 d RS T P . .
B3 B 0.42249(12) 0.35536(9) 0.52046(9) 0.0108(3) Uani 1 1 d . . . . .
H3 H 0.3722(14) 0.3523(11) 0.4581(11) 0.013 Uiso 1 1 d R . . . .
C8 C 0.5000 0.46123(12) 0.53795(11) 0.0091(3) Uani 1 2 d S T P A .
C23 C 0.5000 0.14567(13) 0.46045(13) 0.0194(4) Uani 1 2 d S T P A .
H23 H 0.5000 0.1664 0.3942 0.023 Uiso 1 2 calc RS T P . .
C24 C 0.40243(12) 0.12864(9) 0.51539(10) 0.0207(3) Uani 1 1 d . . . . .
H24 H 0.3211 0.1350 0.4950 0.025 Uiso 1 1 calc R . . A .
C25 C 0.43994(14) 0.10009(9) 0.60425(10) 0.0229(3) Uani 1 1 d . . . . .
H25 H 0.3897 0.0831 0.6578 0.027 Uiso 1 1 calc R . . A .
B9 B 0.5000 0.49904(14) 0.65225(14) 0.0120(4) Uani 1 2 d S T P A .
H9 H 0.5000 0.5768(17) 0.6648(15) 0.014 Uiso 1 2 d RS T P . .

loop_
_atom_site_aniso_label
_atom_site_aniso_U_11
_atom_site_aniso_U_22
_atom_site_aniso_U_33
_atom_site_aniso_U_23
_atom_site_aniso_U_13
_atom_site_aniso_U_12
C1 0.0183(7) 0.0129(6) 0.0119(6) -0.0011(5) 0.0005(5) 0.0047(5)
B1 0.0183(7) 0.0129(6) 0.0119(6) -0.0011(5) 0.0005(5) 0.0047(5)
Co2 0.01242(14) 0.00623(14) 0.00900(14) -0.00024(7) 0.000 0.000
B4 0.0121(6) 0.0104(6) 0.0118(6) 0.0000(5) 0.0013(5) 0.0008(5)
B5 0.0164(6) 0.0108(6) 0.0106(6) -0.0006(5) 0.0015(5) 0.0002(5)
B6 0.0171(9) 0.0104(9) 0.0096(8) 0.0000(7) 0.000 0.000
B3 0.0132(6) 0.0081(6) 0.0112(6) 0.0000(5) 0.0008(5) -0.0001(5)
C8 0.0101(7) 0.0083(7) 0.0090(8) -0.0003(6) 0.000 0.000
C23 0.0370(11) 0.0078(8) 0.0134(9) -0.0049(6) 0.000 0.000
C24 0.0193(7) 0.0101(6) 0.0325(8) -0.0080(5) -0.0047(6) -0.0019(5)
C25 0.0380(9) 0.0074(6) 0.0232(7) -0.0006(5) 0.0107(6) -0.0057(6)
B9 0.0163(9) 0.0105(8) 0.0091(8) -0.0013(7) 0.000 0.000

loop_
_atom_type_symbol
_atom_type_description
_atom_type_scat_dispersion_real
_atom_type_scat_dispersion_imag
_atom_type_scat_source
C C 0.0033 0.0016 'International Tables Vol C Tables 4.2.6.8 and 6.1.1.4'
H H 0.0000 0.0000 'International Tables Vol C Tables 4.2.6.8 and 6.1.1.4'
B B 0.0013 0.0007 'International Tables Vol C Tables 4.2.6.8 and 6.1.1.4'
Co Co 0.3494 0.9721 'International Tables Vol C Tables 4.2.6.8 and 6.1.1.4'

loop_
_geom_angle_atom_site_label_1
_geom_angle_atom_site_label_2
_geom_angle_atom_site_label_3
_geom_angle
_geom_angle_site_symmetry_1
_geom_angle_site_symmetry_3
Co2 C1 H1 115.9(10) . .
B4 C1 H1 116.0(10) . .
B4 C1 Co2 118.86(9) . .
B4 C1 B5 61.19(8) . .
B4 C1 B6 110.52(11) . .
B4 C1 B3 61.99(8) . .
B5 C1 H1 115.2(9) . .
B5 C1 Co2 118.67(9) . .
B5 C1 B6 61.11(9) . .
B6 C1 H1 121.3(9) . .
B6 C1 Co2 64.49(7) . .
B3 C1 H1 121.8(9) . .
B3 C1 Co2 64.41(6) . .
B3 C1 B5 111.69(10) . .
B3 C1 B6 110.53(10) . .
Co2 B1 H1 115.9(10) . .
B4 B1 H1 116.0(10) . .
B4 B1 Co2 118.86(9) . .
B4 B1 B5 61.19(8) . .
B4 B1 B6 110.52(11) . .
B4 B1 B3 61.99(8) . .
B5 B1 H1 115.2(9) . .
B5 B1 Co2 118.67(9) . .
B5 B1 B6 61.11(9) . .
B6 B1 H1 121.3(9) . .
B6 B1 Co2 64.49(7) . .
B3 B1 H1 121.8(9) . .
B3 B1 Co2 64.41(6) . .
B3 B1 B5 111.69(10) . .
B3 B1 B6 110.53(10) . .
C1 Co2 C1 86.86(8) . 11_655
C1 Co2 B6 51.13(5) 11_655 .
C1 Co2 B6 51.13(5) . .
C1 Co2 C23 133.83(4) 11_655 .
C1 Co2 C23 133.83(4) . .
C1 Co2 C24 169.51(6) 11_655 .
C1 Co2 C24 169.51(6) . 11_655
C1 Co2 C24 102.45(6) 11_655 11_655
C1 Co2 C24 102.45(6) . .
C1 Co2 C25 102.36(6) . .
C1 Co2 C25 133.24(6) . 11_655
C1 Co2 C25 102.37(6) 11_655 11_655
C1 Co2 C25 133.24(6) 11_655 .
B1 Co2 B1 86.86(8) . 11_655
B1 Co2 B6 51.13(5) . .
B1 Co2 B6 51.13(5) 11_655 .
B1 Co2 C23 133.83(4) 11_655 .
B1 Co2 C23 133.83(4) . .
B1 Co2 C24 102.45(6) 11_655 11_655
B1 Co2 C24 102.45(6) . .
B1 Co2 C24 169.51(6) 11_655 .
B1 Co2 C24 169.51(6) . 11_655
B1 Co2 C25 133.24(6) . 11_655
B1 Co2 C25 102.36(6) . .
B1 Co2 C25 133.24(6) 11_655 .
B1 Co2 C25 102.37(6) 11_655 11_655
B6 Co2 C23 167.30(8) . .
B6 Co2 C25 100.34(7) . 11_655
B6 Co2 C25 100.34(7) . .
B3 Co2 C1 88.77(5) 11_655 .
B3 Co2 C1 50.62(5) . .
B3 Co2 C1 50.62(5) 11_655 11_655
B3 Co2 C1 88.77(5) . 11_655
B3 Co2 B1 88.77(5) 11_655 .
B3 Co2 B1 50.62(5) 11_655 11_655
B3 Co2 B1 50.62(5) . .
B3 Co2 B1 88.77(5) . 11_655
B3 Co2 B6 89.92(6) 11_655 .
B3 Co2 B6 89.92(6) . .
B3 Co2 B3 52.96(8) . 11_655
B3 Co2 C23 101.43(6) 11_655 .
B3 Co2 C23 101.43(6) . .
B3 Co2 C24 133.32(6) 11_655 .
B3 Co2 C24 100.84(6) . .
B3 Co2 C24 133.32(6) . 11_655
B3 Co2 C24 100.84(5) 11_655 11_655
B3 Co2 C25 132.30(6) 11_655 11_655
B3 Co2 C25 132.30(6) . .
B3 Co2 C25 168.08(6) 11_655 .
B3 Co2 C25 168.08(6) . 11_655
C23 Co2 C25 67.80(6) . .
C23 Co2 C25 67.80(6) . 11_655
C24 Co2 B6 132.18(6) . .
C24 Co2 B6 132.18(6) 11_655 .
C24 Co2 C23 40.35(5) 11_655 .
C24 Co2 C23 40.35(5) . .
C24 Co2 C24 67.89(8) . 11_655
C24 Co2 C25 67.75(6) 11_655 .
C24 Co2 C25 40.44(6) 11_655 11_655
C24 Co2 C25 40.44(6) . .
C24 Co2 C25 67.75(6) . 11_655
C25 Co2 C25 40.06(9) 11_655 .
C1 B4 H4 125.4(9) . .
C1 B4 B5 59.82(8) . .
C1 B4 B3 59.39(7) . .
C1 B4 B9 107.32(11) . .
B1 B4 H4 125.4(9) . .
B1 B4 B5 59.82(8) . .
B1 B4 B3 59.39(7) . .
B1 B4 B9 107.32(11) . .
B5 B4 H4 125.7(8) . .
B5 B4 B3 108.49(9) . .
B5 B4 B9 59.99(9) . .
B3 B4 H4 118.5(8) . .
C8 B4 C1 104.49(10) . .
C8 B4 B1 104.49(10) . .
C8 B4 H4 120.2(8) . .
C8 B4 B5 105.88(10) . .
C8 B4 B3 59.40(8) . .
C8 B4 B9 59.56(9) . .
B9 B4 H4 121.2(9) . .
B9 B4 B3 109.10(10) . .
C1 B5 B4 58.99(8) . .
C1 B5 B5 107.22(7) . 11_655
C1 B5 H5 121.2(9) . .
C1 B5 B6 60.01(8) . .
C1 B5 B9 106.77(10) . .
B1 B5 B4 58.99(8) . .
B1 B5 B5 107.22(7) . 11_655
B1 B5 H5 121.2(9) . .
B1 B5 B6 60.01(8) . .
B1 B5 B9 106.77(10) . .
B4 B5 B5 107.87(7) . 11_655
B4 B5 H5 120.7(8) . .
B4 B5 B6 107.87(10) . .
B4 B5 B9 60.12(8) . .
B5 B5 H5 123.5(9) 11_655 .
B5 B5 B6 60.12(6) 11_655 .
B6 B5 H5 121.7(8) . .
B9 B5 B5 59.86(6) . 11_655
B9 B5 H5 122.7(9) . .
B9 B5 B6 108.06(10) . .
C1 B6 C1 105.54(13) 11_655 .
C1 B6 Co2 64.38(7) . .
C1 B6 Co2 64.39(7) 11_655 .
C1 B6 B5 106.06(12) 11_655 .
C1 B6 B5 106.06(12) . 11_655
C1 B6 B5 58.88(8) 11_655 11_655
C1 B6 B5 58.89(8) . .
C1 B6 H6 125.3(3) . .
C1 B6 H6 125.3(3) 11_655 .
B1 B6 B1 105.54(13) 11_655 .
B1 B6 Co2 64.39(7) 11_655 .
B1 B6 Co2 64.38(7) . .
B1 B6 B5 106.06(12) 11_655 .
B1 B6 B5 58.88(8) 11_655 11_655
B1 B6 B5 58.89(8) . .
B1 B6 B5 106.06(12) . 11_655
B1 B6 H6 125.3(3) 11_655 .
B1 B6 H6 125.3(3) . .
Co2 B6 H6 118.4(13) . .
B5 B6 Co2 116.66(10) 11_655 .
B5 B6 Co2 116.66(10) . .
B5 B6 B5 59.77(11) 11_655 .
B5 B6 H6 116.0(11) 11_655 .
B5 B6 H6 116.0(11) . .
C1 B3 Co2 64.97(6) . .
C1 B3 B4 58.62(7) . .
C1 B3 B3 106.60(7) . 11_655
C1 B3 H3 127.4(8) . .
B1 B3 Co2 64.97(6) . .
B1 B3 B4 58.62(7) . .
B1 B3 B3 106.60(7) . 11_655
B1 B3 H3 127.4(8) . .
Co2 B3 H3 121.5(8) . .
B4 B3 Co2 116.47(8) . .
B4 B3 B3 107.04(6) . 11_655
B4 B3 H3 114.9(8) . .
B3 B3 Co2 63.52(4) 11_655 .
B3 B3 H3 123.1(8) 11_655 .
C8 B3 C1 103.14(10) . .
C8 B3 B1 103.14(10) . .
C8 B3 Co2 113.44(8) . .
C8 B3 B4 58.41(7) . .
C8 B3 B3 58.59(5) . 11_655
C8 B3 H3 116.1(8) . .
B4 C8 B4 112.40(13) . 11_655
B4 C8 B3 113.55(11) 11_655 .
B4 C8 B3 113.56(11) . 11_655
B4 C8 B3 62.18(7) 11_655 11_655
B4 C8 B3 62.19(7) . .
B4 C8 B9 61.65(7) . .
B4 C8 B9 61.65(7) 11_655 .
B3 C8 B3 62.83(11) 11_655 .
C8 C8 B4 118.67(8) 9_666 .
C8 C8 B4 118.67(8) 9_666 11_655
C8 C8 B3 118.87(14) 9_666 .
C8 C8 B3 118.87(14) 9_666 11_655
C8 C8 B9 118.20(17) 9_666 .
B9 C8 B3 113.08(10) . .
B9 C8 B3 113.08(10) . 11_655
Co2 C23 H23 126.0 . .
C24 C23 Co2 69.72(9) . .
C24 C23 Co2 69.72(9) 11_655 .
C24 C23 H23 126.0 . .
C24 C23 H23 126.0 11_655 .
C24 C23 C24 107.99(17) . 11_655
Co2 C24 H24 126.0 . .
C23 C24 Co2 69.93(9) . .
C23 C24 H24 126.0 . .
C23 C24 C25 107.95(13) . .
C25 C24 Co2 70.06(8) . .
C25 C24 H24 126.0 . .
Co2 C25 H25 126.0 . .
C24 C25 Co2 69.50(7) . .
C24 C25 H25 126.0 . .
C25 C25 Co2 69.97(5) 11_655 .
C25 C25 C24 108.06(9) 11_655 .
C25 C25 H25 126.0 11_655 .
B4 B9 B4 107.72(14) 11_655 .
B4 B9 H9 119.1(5) 11_655 .
B4 B9 H9 119.1(5) . .
B5 B9 B4 108.03(12) . 11_655
B5 B9 B4 59.89(8) 11_655 11_655
B5 B9 B4 108.03(12) 11_655 .
B5 B9 B4 59.89(8) . .
B5 B9 B5 60.29(11) . 11_655
B5 B9 H9 127.8(9) . .
B5 B9 H9 127.8(9) 11_655 .
C8 B9 B4 58.79(7) . 11_655
C8 B9 B4 58.79(7) . .
C8 B9 B5 105.21(11) . 11_655
C8 B9 B5 105.21(11) . .
C8 B9 H9 117.1(12) . .

loop_
_geom_bond_atom_site_label_1
_geom_bond_atom_site_label_2
_geom_bond_distance
_geom_bond_site_symmetry_2
C1 H1 1.004(17) .
C1 Co2 2.0423(13) .
C1 B4 1.7282(19) .
C1 B5 1.7432(19) .
C1 B6 1.7634(18) .
C1 B3 1.7422(19) .
B1 H1 1.004(17) .
B1 Co2 2.0423(13) .
B1 B4 1.7282(19) .
B1 B5 1.7432(19) .
B1 B6 1.7634(18) .
B1 B3 1.7422(19) .
Co2 C1 2.0424(13) 11_655
Co2 B1 2.0424(13) 11_655
Co2 B6 2.0440(19) .
Co2 B3 2.0329(13) .
Co2 B3 2.0330(14) 11_655
Co2 C23 2.0463(18) .
Co2 C24 2.0435(13) .
Co2 C24 2.0435(13) 11_655
Co2 C25 2.0507(13) .
Co2 C25 2.0507(13) 11_655
B4 H4 1.047(17) .
B4 B5 1.7669(19) .
B4 B3 1.7871(19) .
B4 C8 1.7211(16) .
B4 B9 1.7710(18) .
B5 B5 1.776(3) 11_655
B5 H5 1.062(15) .
B5 B6 1.783(2) .
B5 B9 1.769(2) .
B6 C1 1.7634(18) 11_655
B6 B1 1.7634(18) 11_655
B6 B5 1.783(2) 11_655
B6 H6 1.08(3) .
B3 B3 1.813(3) 11_655
B3 H3 1.079(16) .
B3 C8 1.7392(19) .
C8 B4 1.7211(16) 11_655
C8 B3 1.7392(19) 11_655
C8 C8 1.534(3) 9_666
C8 B9 1.735(3) .
C23 H23 1.0000 .
C23 C24 1.4105(18) .
C23 C24 1.4105(18) 11_655
C24 H24 1.0000 .
C24 C25 1.415(2) .
C25 C25 1.405(3) 11_655
C25 H25 1.0000 .
B9 B4 1.7709(18) 11_655
B9 B5 1.769(2) 11_655
B9 H9 1.09(2) .

loop_
_geom_torsion_atom_site_label_1
_geom_torsion_atom_site_label_2
_geom_torsion_atom_site_label_3
_geom_torsion_atom_site_label_4
_geom_torsion
_geom_torsion_site_symmetry_1
_geom_torsion_site_symmetry_4
C1 B4 B5 B5 99.73(7) . 11_655
C1 B4 B5 B6 36.23(9) . .
C1 B4 B5 B9 137.20(11) . .
C1 B4 B3 Co2 -30.99(9) . .
C1 B4 B3 B3 -99.38(7) . 11_655
C1 B4 B3 C8 -133.44(10) . .
C1 B4 C8 B4 -65.54(15) . 11_655
C1 B4 C8 B3 2.69(13) . 11_655
C1 B4 C8 B3 40.20(9) . .
C1 B4 C8 C8 149.70(16) . 9_666
C1 B4 C8 B9 -101.82(11) . .
C1 B4 B9 B4 63.00(15) . 11_655
C1 B4 B9 B5 -0.27(13) . 11_655
C1 B4 B9 B5 -37.97(9) . .
C1 B4 B9 C8 96.93(11) . .
C1 B5 B6 C1 98.74(13) . 11_655
C1 B5 B6 Co2 29.77(8) . .
C1 B5 B6 B5 136.54(8) . 11_655
C1 B5 B9 B4 -62.99(12) . 11_655
C1 B5 B9 B4 37.46(9) . .
C1 B5 B9 B5 -100.51(9) . 11_655
C1 B5 B9 C8 -1.43(11) . .
C1 B3 C8 B4 64.35(12) . 11_655
C1 B3 C8 B4 -39.54(9) . .
C1 B3 C8 B3 101.60(8) . 11_655
C1 B3 C8 C8 -148.72(11) . 9_666
C1 B3 C8 B9 -3.48(11) . .
B1 B4 B5 B5 99.73(7) . 11_655
B1 B4 B5 B6 36.23(9) . .
B1 B4 B5 B9 137.20(11) . .
B1 B4 B3 Co2 -30.99(9) . .
B1 B4 B3 B3 -99.38(7) . 11_655
B1 B4 B3 C8 -133.44(10) . .
B1 B4 C8 B4 -65.54(15) . 11_655
B1 B4 C8 B3 40.20(9) . .
B1 B4 C8 B3 2.69(13) . 11_655
B1 B4 C8 C8 149.70(16) . 9_666
B1 B4 C8 B9 -101.82(11) . .
B1 B4 B9 B4 63.00(15) . 11_655
B1 B4 B9 B5 -37.97(9) . .
B1 B4 B9 B5 -0.27(13) . 11_655
B1 B4 B9 C8 96.93(11) . .
B1 B5 B6 B1 98.74(13) . 11_655
B1 B5 B6 Co2 29.77(8) . .
B1 B5 B6 B5 136.54(8) . 11_655
B1 B5 B9 B4 37.46(9) . .
B1 B5 B9 B4 -62.99(12) . 11_655
B1 B5 B9 B5 -100.51(9) . 11_655
B1 B5 B9 C8 -1.43(11) . .
B1 B3 C8 B4 -39.54(9) . .
B1 B3 C8 B4 64.35(12) . 11_655
B1 B3 C8 B3 101.60(8) . 11_655
B1 B3 C8 C8 -148.72(11) . 9_666
B1 B3 C8 B9 -3.48(11) . .
Co2 C1 B4 B5 -108.79(10) . .
Co2 C1 B4 B3 31.60(9) . .
Co2 C1 B4 C8 -8.61(13) . .
Co2 C1 B4 B9 -70.74(12) . .
Co2 C1 B5 B4 109.09(10) . .
Co2 C1 B5 B5 8.23(9) . 11_655
Co2 C1 B5 B6 -30.41(9) . .
Co2 C1 B5 B9 71.12(11) . .
Co2 C1 B6 C1 50.88(10) . 11_655
Co2 C1 B6 B5 150.52(9) . .
Co2 C1 B6 B5 112.32(10) . 11_655
Co2 C1 B3 B4 -149.42(8) . .
Co2 C1 B3 B3 -49.26(4) . 11_655
Co2 C1 B3 C8 -109.99(8) . .
Co2 B1 B4 B5 -108.79(10) . .
Co2 B1 B4 B3 31.60(9) . .
Co2 B1 B4 C8 -8.61(13) . .
Co2 B1 B4 B9 -70.74(12) . .
Co2 B1 B5 B4 109.09(10) . .
Co2 B1 B5 B5 8.23(9) . 11_655
Co2 B1 B5 B6 -30.41(9) . .
Co2 B1 B5 B9 71.12(11) . .
Co2 B1 B6 B1 50.88(10) . 11_655
Co2 B1 B6 B5 112.32(10) . 11_655
Co2 B1 B6 B5 150.52(9) . .
Co2 B1 B3 B4 -149.42(8) . .
Co2 B1 B3 B3 -49.26(4) . 11_655
Co2 B1 B3 C8 -109.99(8) . .
Co2 B3 C8 B4 -3.79(13) . 11_655
Co2 B3 C8 B4 -107.68(9) . .
Co2 B3 C8 B3 33.46(10) . 11_655
Co2 B3 C8 C8 143.15(9) . 9_666
Co2 B3 C8 B9 -71.62(10) . .
Co2 C23 C24 C25 -60.00(10) . .
Co2 C24 C25 C25 -59.57(4) . 11_655
B4 C1 B5 B5 -100.87(7) . 11_655
B4 C1 B5 B6 -139.50(11) . .
B4 C1 B5 B9 -37.97(9) . .
B4 C1 B6 C1 -62.23(15) . 11_655
B4 C1 B6 Co2 -113.10(9) . .
B4 C1 B6 B5 37.42(10) . .
B4 C1 B6 B5 -0.79(14) . 11_655
B4 C1 B3 Co2 149.42(8) . .
B4 C1 B3 B3 100.16(7) . 11_655
B4 C1 B3 C8 39.43(8) . .
B4 B1 B5 B5 -100.87(7) . 11_655
B4 B1 B5 B6 -139.50(11) . .
B4 B1 B5 B9 -37.97(9) . .
B4 B1 B6 B1 -62.23(15) . 11_655
B4 B1 B6 Co2 -113.10(9) . .
B4 B1 B6 B5 37.42(10) . .
B4 B1 B6 B5 -0.79(14) . 11_655
B4 B1 B3 Co2 149.42(8) . .
B4 B1 B3 B3 100.16(7) . 11_655
B4 B1 B3 C8 39.43(8) . .
B4 B5 B6 C1 62.95(12) . 11_655
B4 B5 B6 C1 -35.79(9) . .
B4 B5 B6 B1 62.95(12) . 11_655
B4 B5 B6 B1 -35.79(9) . .
B4 B5 B6 Co2 -6.02(12) . .
B4 B5 B6 B5 100.75(9) . 11_655
B4 B5 B9 B4 -100.45(14) . 11_655
B4 B5 B9 B5 -137.97(9) . 11_655
B4 B5 B9 C8 -38.89(8) . .
B4 B3 C8 B4 103.89(14) . 11_655
B4 B3 C8 B3 141.14(8) . 11_655
B4 B3 C8 C8 -109.18(12) . 9_666
B4 B3 C8 B9 36.06(8) . .
B4 C8 B9 B4 -141.56(14) 11_655 .
B4 C8 B9 B4 141.56(14) . 11_655
B4 C8 B9 B5 39.42(8) . .
B4 C8 B9 B5 102.14(11) . 11_655
B4 C8 B9 B5 -39.42(8) 11_655 11_655
B4 C8 B9 B5 -102.14(11) 11_655 .
B5 C1 B4 B3 140.38(10) . .
B5 C1 B4 C8 100.17(11) . .
B5 C1 B4 B9 38.05(10) . .
B5 C1 B6 C1 -99.64(12) . 11_655
B5 C1 B6 Co2 -150.52(9) . .
B5 C1 B6 B5 -38.20(9) . 11_655
B5 C1 B3 Co2 112.45(10) . .
B5 C1 B3 B4 -36.96(10) . .
B5 C1 B3 B3 63.20(9) . 11_655
B5 C1 B3 C8 2.47(12) . .
B5 B1 B4 B3 140.38(10) . .
B5 B1 B4 C8 100.17(11) . .
B5 B1 B4 B9 38.05(10) . .
B5 B1 B6 B1 -99.64(12) . 11_655
B5 B1 B6 Co2 -150.52(9) . .
B5 B1 B6 B5 -38.20(9) . 11_655
B5 B1 B3 Co2 112.45(10) . .
B5 B1 B3 B4 -36.96(10) . .
B5 B1 B3 B3 63.20(9) . 11_655
B5 B1 B3 C8 2.47(12) . .
B5 B4 B3 C1 35.54(10) . .
B5 B4 B3 B1 35.54(10) . .
B5 B4 B3 Co2 4.54(13) . .
B5 B4 B3 B3 -63.84(9) . 11_655
B5 B4 B3 C8 -97.90(11) . .
B5 B4 C8 B4 -3.33(16) . 11_655
B5 B4 C8 B3 64.90(12) . 11_655
B5 B4 C8 B3 102.41(10) . .
B5 B4 C8 C8 -148.09(16) . 9_666
B5 B4 C8 B9 -39.62(10) . .
B5 B4 B9 B4 100.97(13) . 11_655
B5 B4 B9 B5 37.70(10) . 11_655
B5 B4 B9 C8 134.90(11) . .
B5 B5 B6 C1 -37.80(6) 11_655 11_655
B5 B5 B6 C1 -136.54(8) 11_655 .
B5 B5 B6 B1 -136.54(8) 11_655 .
B5 B5 B6 B1 -37.80(6) 11_655 11_655
B5 B5 B6 Co2 -106.77(9) 11_655 .
B5 B5 B9 B4 37.52(6) 11_655 11_655
B5 B5 B9 B4 137.97(9) 11_655 .
B5 B5 B9 C8 99.08(8) 11_655 .
B6 C1 B4 B5 -37.38(10) . .
B6 C1 B4 B3 103.00(11) . .
B6 C1 B4 C8 62.79(12) . .
B6 C1 B4 B9 0.67(13) . .
B6 C1 B5 B4 139.50(11) . .
B6 C1 B5 B5 38.64(7) . 11_655
B6 C1 B5 B9 101.53(10) . .
B6 C1 B3 Co2 46.43(9) . .
B6 C1 B3 B4 -102.99(12) . .
B6 C1 B3 B3 -2.83(11) . 11_655
B6 C1 B3 C8 -63.56(12) . .
B6 B1 B4 B5 -37.38(10) . .
B6 B1 B4 B3 103.00(11) . .
B6 B1 B4 C8 62.79(12) . .
B6 B1 B4 B9 0.67(13) . .
B6 B1 B5 B4 139.50(11) . .
B6 B1 B5 B5 38.64(7) . 11_655
B6 B1 B5 B9 101.53(10) . .
B6 B1 B3 Co2 46.43(9) . .
B6 B1 B3 B4 -102.99(12) . .
B6 B1 B3 B3 -2.83(11) . 11_655
B6 B1 B3 C8 -63.56(12) . .
B6 B5 B9 B4 100.66(11) . .
B6 B5 B9 B4 0.21(14) . 11_655
B6 B5 B9 B5 -37.31(12) . 11_655
B6 B5 B9 C8 61.77(11) . .
B3 C1 B4 B5 -140.38(10) . .
B3 C1 B4 C8 -40.21(9) . .
B3 C1 B4 B9 -102.34(11) . .
B3 C1 B5 B4 37.29(10) . .
B3 C1 B5 B5 -63.58(9) . 11_655
B3 C1 B5 B6 -102.21(11) . .
B3 C1 B5 B9 -0.68(13) . .
B3 C1 B6 C1 4.49(17) . 11_655
B3 C1 B6 Co2 -46.39(8) . .
B3 C1 B6 B5 104.13(11) . .
B3 C1 B6 B5 65.93(13) . 11_655
B3 B1 B4 B5 -140.38(10) . .
B3 B1 B4 C8 -40.21(9) . .
B3 B1 B4 B9 -102.34(11) . .
B3 B1 B5 B4 37.29(10) . .
B3 B1 B5 B5 -63.58(9) . 11_655
B3 B1 B5 B6 -102.21(11) . .
B3 B1 B5 B9 -0.68(13) . .
B3 B1 B6 B1 4.49(17) . 11_655
B3 B1 B6 Co2 -46.39(8) . .
B3 B1 B6 B5 104.13(11) . .
B3 B1 B6 B5 65.93(13) . 11_655
B3 B4 B5 C1 -35.36(9) . .
B3 B4 B5 B1 -35.36(9) . .
B3 B4 B5 B5 64.38(9) . 11_655
B3 B4 B5 B6 0.87(13) . .
B3 B4 B5 B9 101.84(11) . .
B3 B4 C8 B4 -105.74(12) . 11_655
B3 B4 C8 B3 -37.51(9) . 11_655
B3 B4 C8 C8 109.50(18) . 9_666
B3 B4 C8 B9 -142.02(11) . .
B3 B4 B9 B4 0.15(17) . 11_655
B3 B4 B9 B5 -100.81(10) . .
B3 B4 B9 B5 -63.11(13) . 11_655
B3 B4 B9 C8 34.09(10) . .
B3 B3 C8 B4 -141.14(8) 11_655 .
B3 B3 C8 B4 -37.25(7) 11_655 11_655
B3 B3 C8 C8 109.68(13) 11_655 9_666
B3 B3 C8 B9 -105.08(9) 11_655 .
B3 C8 B9 B4 -105.29(11) 11_655 .
B3 C8 B9 B4 -36.27(9) . .
B3 C8 B9 B4 105.29(11) . 11_655
B3 C8 B9 B4 36.27(9) 11_655 11_655
B3 C8 B9 B5 -3.15(11) 11_655 11_655
B3 C8 B9 B5 3.15(11) . .
B3 C8 B9 B5 65.87(8) . 11_655
B3 C8 B9 B5 -65.87(8) 11_655 .
C8 B4 B5 C1 -97.79(11) . .
C8 B4 B5 B1 -97.79(11) . .
C8 B4 B5 B5 1.95(10) . 11_655
C8 B4 B5 B6 -61.56(12) . .
C8 B4 B5 B9 39.41(10) . .
C8 B4 B3 C1 133.44(10) . .
C8 B4 B3 B1 133.44(10) . .
C8 B4 B3 Co2 102.44(10) . .
C8 B4 B3 B3 34.06(7) . 11_655
C8 B4 B9 B4 -33.94(12) . 11_655
C8 B4 B9 B5 -97.21(11) . 11_655
C8 B4 B9 B5 -134.90(11) . .
C8 C8 B9 B4 109.22(7) 9_666 .
C8 C8 B9 B4 -109.22(7) 9_666 11_655
C8 C8 B9 B5 -148.64(7) 9_666 11_655
C8 C8 B9 B5 148.64(7) 9_666 .
C23 C24 C25 Co2 59.92(11) . .
C23 C24 C25 C25 0.35(12) . 11_655
C24 C23 C24 Co2 59.44(12) 11_655 .
C24 C23 C24 C25 -0.6(2) 11_655 .
B9 B4 B5 C1 -137.20(11) . .
B9 B4 B5 B1 -137.20(11) . .
B9 B4 B5 B5 -37.47(7) . 11_655
B9 B4 B5 B6 -100.98(11) . .
B9 B4 B3 C1 99.28(12) . .
B9 B4 B3 B1 99.28(12) . .
B9 B4 B3 Co2 68.29(12) . .
B9 B4 B3 B3 -0.10(11) . 11_655
B9 B4 B3 C8 -34.15(10) . .
B9 B4 C8 B4 36.29(13) . 11_655
B9 B4 C8 B3 104.52(12) . 11_655
B9 B4 C8 B3 142.02(11) . .
B9 B4 C8 C8 -108.48(19) . 9_666
B9 B5 B6 C1 -99.34(11) . .
B9 B5 B6 C1 -0.60(14) . 11_655
B9 B5 B6 B1 -0.60(14) . 11_655
B9 B5 B6 B1 -99.34(11) . .
B9 B5 B6 Co2 -69.57(11) . .
B9 B5 B6 B5 37.20(12) . 11_655
